data_2101135
loop_
_publ_author_name
'Andriamampianina, V.'
'Gravereau, P.'
'Ravez, J.'
'Abrahams, S. C.'

_publ_section_title
;
 Relationship between the structures of ferroelectric Pb~5~Cr~3~F~19~
 and antiferroelectric Pb~5~Al~3~F~19~ at 295 K and the phase
 III--phase IV transition in Pb~5~Al~3~F~19~ on cooling to about 110 K
;
_journal_issue 2
_journal_name_full 'Acta Crystallographica Section B'
_journal_page_first 135
_journal_page_last 141
_journal_paper_doi 10.1107/S010876819301050X
_journal_volume 50
_journal_year 1994
_chemical_formula_sum 'Al3 F19 Pb5'
_chemical_formula_weight 1477.9
_space_group_IT_number 85
_symmetry_cell_setting tetragonal
_symmetry_space_group_name_Hall '-P 4a'
_symmetry_space_group_name_H-M 'P 4/n :2'
_cell_angle_alpha 90
_cell_angle_beta 90
_cell_angle_gamma 90
_cell_formula_units_Z 8
_cell_length_a 20.1738(4)
_cell_length_b 20.1738(4)
_cell_length_c 7.22050(10)
_cell_volume 2938.62(9)
_diffrn_radiation_type Mo
_diffrn_radiation_wavelength 0.71069
_exptl_absorpt_coefficient_mu 58.0
_exptl_crystal_density_diffrn 6.681
_exptl_crystal_density_meas 6.66(5)
_exptl_crystal_F_000 4960
_exptl_crystal_thermal_history 'cooling to about 110 K'
_cod_data_source_file st0617.cif
_cod_data_source_block st0617a
_cod_original_cell_volume 2939.0(10)
_cod_original_sg_symbol_Hall 'P 4a'
_cod_original_sg_symbol_H-M 'P 4/n'
_cod_database_code 2101135

loop_
_symmetry_equiv_pos_as_xyz
x,y,z
-x,-y,-z
1/2+x,1/2+y,-z
-1/2-x,-1/2-y,+z
1/2+y,-x,-z
-1/2-y,+x,+z
-y,1/2+x,-z
+y,-1/2-x,+z

loop_
_atom_site_label
_atom_site_fract_x
_atom_site_fract_y
_atom_site_fract_z
Pb1 .17340(10) .08670(10) .0091(5)
Pb2 .11020(10) .17410(10) .5037(4)
Pb3 .17000(10) .88890(10) .0007(5)
Pb4 .91180(10) .17220(10) .4958(5)
Pb5 .9932(2) .9858(2) .2352(9)
Al1 .25 .25 .239(7)
Al2 .25 .25 .758(11)
Al3 .25 .75 .244(5)
Al4 .0072(9) .1663(9) .005(3)
Al5 .8345(10) .0097(9) .492(3)
F1 .25 .25 .0
F2 .25 .25 .5
F3 .2150(15) .1686(17) .232(6)
F4 .2809(15) .3322(16) .755(7)
F5 .25 .75 .0
F6 .8334(16) .2171(16) .223(6)
F7 .1669(16) .7821(17) .233(7)
F8 .75 .25 .5
F9 .0695(18) .1718(18) .844(6)
F10 .9509(17) .1383(18) .842(6)
F11 .9445(18) .1475(19) .158(5)
F12 .0664(17) .1931(18) .168(6)
F13 .9883(16) .2519(16) .984(8)
F14 .0307(19) .0820(18) .043(5)
F15 .9230(17) .0331(17) .506(7)
F16 .8569(17) .9462(17) .315(5)
F17 .8428(17) .9424(17) .677(6)
F18 .8170(17) .0732(18) .673(6)
F19 .8316(17) .0740(16) .318(6)
F20 .7487(17) .9896(18) .455(7)
F21 .8980(18) .023(2) -.010(6)
F22 .0190(19) .1064(17) .512(7)

loop_
_geom_bond_atom_site_label_1
_geom_bond_atom_site_label_2
_geom_bond_site_symmetry_2
_geom_bond_distance
_geom_bond_publ_flag
Al1 F1 . 1.73(5) no
Al1 F3 . 1.79(3) no
Al1 F2 . 1.89(5) no
Al3 F5 . 1.76(4) no
Al3 F7 . 1.80(3) no
Al5 F19 . 1.81(4) no
Al5 F15 . 1.85(4) no
Al5 F18 . 1.86(5) no
Al2 F2 . 1.86(8) no
Al4 F12 . 1.76(4) no
Al4 F14 . 1.79(4) no
Pb1 F3 . 2.46(4) no
Pb1 F14 . 2.89(4) no
Pb3 F7 . 2.73(4) no
Pb2 F22 . 2.29(4) no
Pb2 F9 . 2.59(4) no
Pb2 F12 . 2.61(4) no
Pb2 F3 . 2.89(4) no
Pb4 F11 . 2.58(4) no
Pb4 F6 . 2.68(4) no
Pb4 F10 . 2.71(4) no
Pb4 F15 . 2.82(4) no
Pb4 F19 . 2.86(4) no
Pb4 F18 . 3.05(4) no
Pb5 F16 . 2.92(4) no
Al3 F6 8_565 1.81(3) no
Al3 F8 2_666 1.85(4) no
Al5 F20 1_545 1.80(4) no
Al5 F16 1_545 1.86(4) no
Al5 F17 1_545 1.91(4) no
Al2 F1 1_556 1.75(8) no
Al2 F4 4_665 1.77(6) no
Al4 F9 1_554 1.72(4) no
Al4 F11 1_455 1.72(4) no
Al4 F10 1_454 1.74(4) no
Al4 F13 1_454 1.78(4) no
Pb1 F17 2_666 2.36(4) no
Pb1 F13 6_444 2.50(4) no
Pb1 F16 2_665 2.51(4) no
Pb1 F4 4_664 2.63(4) no
Pb1 F21 2_665 2.64(4) no
Pb1 F12 6_455 2.96(4) no
Pb1 F9 5_465 2.96(4) no
Pb3 F21 2_665 2.25(4) no
Pb3 F19 2_665 2.42(4) no
Pb3 F18 2_666 2.49(4) no
Pb3 F13 6_454 2.55(4) no
Pb3 F11 2_665 2.68(4) no
Pb3 F6 2_665 2.68(4) no
Pb3 F10 2_666 2.75(4) no
Pb3 F6 6_455 3.00(4) no
Pb3 F7 5_465 3.04(4) no
Pb5 F14 2_665 2.48(4) no
Pb5 F14 1_665 2.50(4) no
Pb5 F15 2_766 2.55(5) no
Pb5 F15 1_565 2.60(5) no
Pb5 F22 2_666 2.62(5) no
Pb2 F20 7_646 2.53(4) no
Pb2 F16 2_666 2.84(4) no
Pb2 F17 2_666 2.85(4) no
Pb2 F4 4_665 2.85(4) no
Pb2 F4 6_455 3.05(4) no
Pb4 F22 1_655 2.54(5) no
Pb4 F20 7_746 2.54(4) no
Pb4 F7 2_666 2.69(4) no
Pb5 F21 1_565 2.71(4) no
Pb5 F21 2_765 2.74(4) no
Pb5 F10 2_766 2.80(4) no
